data_5000115
loop_
_publ_author_name
'Brostigen, G'
'Kjekshus, A'

_publ_section_title
;
Redetermined crystal structure of Fe S2 (pyrite)
;
_journal_name_full
;
Acta Chemica Scandinavica (1-27,1973-42,1988)
;
_journal_page_first 2186
_journal_page_last 2188
_journal_paper_doi 10.3891/acta.chem.scand.23-2186
_journal_volume 23
_journal_year 1969
_chemical_formula_structural 'Fe S2'
_chemical_formula_sum 'Fe S2'
_chemical_name_mineral Pyrite
_chemical_name_systematic 'Iron persulfide'
_space_group_IT_number 205
_symmetry_cell_setting cubic
_symmetry_Int_Tables_number 205
_symmetry_space_group_name_Hall '-P 2ac 2ab 3'
_symmetry_space_group_name_H-M 'P a -3'
_cell_angle_alpha 90
_cell_angle_beta 90
_cell_angle_gamma 90
_cell_formula_units_Z 4
_cell_length_a 5.4179(11)
_cell_length_b 5.4179(11)
_cell_length_c 5.4179(11)
_cell_volume 159.0
_exptl_crystal_density_meas 5.02
_refine_ls_R_factor_all 0.075
_cod_database_code 5000115

loop_
_symmetry_equiv_pos_as_xyz
x,y,z
1/2+x,1/2-y,-z
-x,1/2+y,1/2-z
1/2-x,-y,1/2+z
y,z,x
1/2-y,-z,1/2+x
1/2+y,1/2-z,-x
-y,1/2+z,1/2-x
z,x,y
-z,1/2+x,1/2-y
1/2-z,-x,1/2+y
1/2+z,1/2-x,-y
-x,-y,-z
1/2-x,1/2+y,z
x,1/2-y,1/2+z
1/2+x,y,1/2-z
-y,-z,-x
1/2+y,z,1/2-x
1/2-y,1/2+z,x
y,1/2-z,1/2+x
-z,-x,-y
z,1/2-x,1/2+y
1/2+z,x,1/2-y
1/2-z,1/2+x,y

loop_
_atom_site_label
_atom_site_type_symbol
_atom_site_symmetry_multiplicity
_atom_site_Wyckoff_symbol
_atom_site_fract_x
_atom_site_fract_y
_atom_site_fract_z
_atom_site_occupancy
_atom_site_attached_hydrogens
_atom_site_calc_flag
Fe1 Fe2+ 4 a 0. 0. 0. 1. 0 d
S1 S1- 8 c 0.3840(5) 0.3840(5) 0.3840(5) 1. 0 d

loop_
_atom_type_symbol
_atom_type_oxidation_number
Fe2+ 2.000
S1- -1.000

loop_
_cod_related_entry_id
_cod_related_entry_database
_cod_related_entry_code
1 MPOD 1000128
2 MPOD 1000166
3 MPOD 1000231
4 MPOD 1000252
5 MPOD 1000263
6 MPOD 1000264
7 MPOD 1000265
8 MPOD 1000266
